data_7218891
loop_
_publ_author_name
'L\"u, Chun-Ning'
'Chen, Min-Min'
'Zhang, Wen-Hua'
'Li, Duan-Xiu'
'Dai, Ming'
'Lang, Jian-Ping'

_publ_section_title
;
 Construction of Zn(ii) and Cd(ii) metal--organic frameworks of
 diimidazole and dicarboxylate mixed ligands for the catalytic
 photodegradation of rhodamine B in water
;
_journal_issue 9
_journal_name_full CrystEngComm
_journal_page_first 1935
_journal_paper_doi 10.1039/C4CE02074J
_journal_volume 17
_journal_year 2015
_chemical_formula_moiety 'C28 H22 Cd N4 O4'
_chemical_formula_sum 'C28 H22 Cd N4 O4'
_chemical_formula_weight 590.89
_space_group_crystal_system triclinic
_space_group_IT_number 2
_space_group_name_Hall '-P 1'
_space_group_name_H-M_alt 'P -1'
_symmetry_space_group_name_Hall '-P 1'
_symmetry_space_group_name_H-M 'P -1'
_atom_sites_solution_hydrogens geom
_audit_creation_method SHELXL-2013
_audit_update_record
;
2014-11-15 # Formatted by publCIF

;
_cell_angle_alpha 92.16(3)
_cell_angle_beta 100.28(3)
_cell_angle_gamma 92.65(3)
_cell_formula_units_Z 2
_cell_length_a 10.362(2)
_cell_length_b 10.649(2)
_cell_length_c 11.096(2)
_cell_measurement_reflns_used 4685
_cell_measurement_temperature 223(2)
_cell_measurement_theta_max 27.4778
_cell_measurement_theta_min 3.1461
_cell_volume 1202.1(4)
_computing_structure_refinement 'SHELXL-2013 (Sheldrick, 2013)'
_diffrn_ambient_temperature 223(2)
_diffrn_detector_area_resol_mean 28.5714
_diffrn_measured_fraction_theta_full 0.959
_diffrn_measured_fraction_theta_max 0.961
_diffrn_measurement_device_type 'Rigaku MercuryCCD area detector'
_diffrn_measurement_method dtprofit.ref
_diffrn_radiation_type MoK\a
_diffrn_radiation_wavelength 0.71073
_diffrn_reflns_av_R_equivalents 0.0374
_diffrn_reflns_av_unetI/netI 0.0383
_diffrn_reflns_Laue_measured_fraction_full 0.959
_diffrn_reflns_Laue_measured_fraction_max 0.961
_diffrn_reflns_limit_h_max 12
_diffrn_reflns_limit_h_min -12
_diffrn_reflns_limit_k_max 11
_diffrn_reflns_limit_k_min -13
_diffrn_reflns_limit_l_max 13
_diffrn_reflns_limit_l_min -13
_diffrn_reflns_number 9676
_diffrn_reflns_point_group_measured_fraction_full 0.959
_diffrn_reflns_point_group_measured_fraction_max 0.961
_diffrn_reflns_theta_full 25.242
_diffrn_reflns_theta_max 26.372
_diffrn_reflns_theta_min 3.146
_diffrn_standards_decay_% 0
_diffrn_standards_interval_count 0
_diffrn_standards_interval_time 0
_diffrn_standards_number 0
_exptl_absorpt_coefficient_mu 0.952
_exptl_absorpt_correction_type multi-scan
_exptl_absorpt_process_details 'SADABS, (Sheldrick 2008)'
_exptl_crystal_colour yellow
_exptl_crystal_density_diffrn 1.632
_exptl_crystal_description block
_exptl_crystal_F_000 596
_exptl_crystal_size_max 0.400
_exptl_crystal_size_mid 0.200
_exptl_crystal_size_min 0.100
_exptl_transmission_factor_max 0.909
_exptl_transmission_factor_min 0.796
_refine_diff_density_max 1.469
_refine_diff_density_min -1.312
_refine_diff_density_rms 0.228
_refine_ls_extinction_method none
_refine_ls_goodness_of_fit_ref 1.139
_refine_ls_hydrogen_treatment constr
_refine_ls_matrix_type full
_refine_ls_number_parameters 324
_refine_ls_number_reflns 4725
_refine_ls_number_restraints 0
_refine_ls_restrained_S_all 1.139
_refine_ls_R_factor_all 0.0552
_refine_ls_R_factor_gt 0.0473
_refine_ls_shift/su_max 0.001
_refine_ls_shift/su_mean 0.000
_refine_ls_structure_factor_coef Fsqd
_refine_ls_weighting_details
;
 w=1/[\s^2^(Fo^2^)+(0.1680P)^2^+1.7906P]
 where P=(Fo^2^+2Fc^2^)/3
;
_refine_ls_weighting_scheme calc
_refine_ls_wR_factor_gt 0.1947
_refine_ls_wR_factor_ref 0.2257
_reflns_Friedel_coverage 0.000
_reflns_number_gt 4316
_reflns_number_total 4725
_reflns_threshold_expression 'I > 2\s(I)'
_cod_data_source_file c4ce02074j2.cif
_cod_data_source_block Cpx3
_cod_depositor_comments 'Adding full bibliography for 7218889--7218892.cif.'
_cod_database_code 7218891
_publcif_datablock.id {fd630064-4f15-496e-b33b-8d7f2dda020f}

_shelx_space_group_comment
;
The symmetry employed for this shelxl refinement is uniquely defined
by the following loop, which should always be used as a source of
symmetry information in preference to the above space-group names.
They are only intended as comments.
;
_shelx_estimated_absorpt_t_min 0.702
_shelx_estimated_absorpt_t_max 0.911
_shelxl_version_number 2013-2

loop_
_space_group_symop_operation_xyz
'x, y, z'
'-x, -y, -z'

loop_
_atom_site_label
_atom_site_type_symbol
_atom_site_fract_x
_atom_site_fract_y
_atom_site_fract_z
_atom_site_U_iso_or_equiv
_atom_site_adp_type
_atom_site_occupancy
_atom_site_site_symmetry_order
_atom_site_calc_flag
_atom_site_refinement_flags_posn
_atom_site_refinement_flags_adp
Cd1 Cd 0.66120(3) 0.61972(3) 0.54416(3) 0.0256(2) Uani 1 1 d . .
O1 O 0.8933(5) 0.6025(5) 0.5404(5) 0.0429(12) Uani 1 1 d . .
O2 O 0.8248(4) 0.7816(4) 0.6021(5) 0.0413(11) Uani 1 1 d . .
O3 O 1.3848(5) 0.5742(5) 0.5539(5) 0.0425(11) Uani 1 1 d . .
O4 O 1.5089(4) 0.7506(4) 0.5922(5) 0.0383(10) Uani 1 1 d . .
N1 N 0.7091(5) 0.5147(5) 0.7251(5) 0.0331(11) Uani 1 1 d . .
N2 N 0.8185(6) 0.3844(5) 0.8496(5) 0.0372(12) Uani 1 1 d . .
N3 N 1.5074(5) -0.1837(5) 1.2088(5) 0.0333(7) Uani 1 1 d . .
N4 N 1.6091(5) -0.3034(5) 1.3466(5) 0.0333(7) Uani 1 1 d . .
C1 C 0.8040(6) 0.4356(6) 0.7378(6) 0.0356(14) Uani 1 1 d . .
H1A H 0.8547 0.4170 0.6778 0.043 Uiso 1 1 calc R U
C2 C 0.6582(7) 0.5139(6) 0.8314(6) 0.0346(14) Uani 1 1 d . .
C3 C 0.7276(8) 0.4352(7) 0.9101(7) 0.0397(15) Uani 1 1 d . .
H3A H 0.7152 0.4190 0.9901 0.048 Uiso 1 1 calc R U
C4 C 0.9173(7) 0.3006(6) 0.8983(6) 0.0364(14) Uani 1 1 d . .
C5 C 0.9485(7) 0.2033(7) 0.8280(6) 0.0421(16) Uani 1 1 d . .
H5A H 0.9045 0.1899 0.7465 0.051 Uiso 1 1 calc R U
C6 C 1.0454(7) 0.1236(7) 0.8761(6) 0.0410(15) Uani 1 1 d . .
H6A H 1.0657 0.0566 0.8264 0.049 Uiso 1 1 calc R U
C7 C 1.1124(6) 0.1409(6) 0.9957(6) 0.0348(13) Uani 1 1 d . .
C8 C 1.0778(8) 0.2416(8) 1.0670(7) 0.0465(18) Uani 1 1 d . .
H8A H 1.1206 0.2556 1.1489 0.056 Uiso 1 1 calc R U
C9 C 0.9814(9) 0.3203(8) 1.0182(7) 0.0486(18) Uani 1 1 d . .
H9A H 0.9595 0.3875 1.0668 0.058 Uiso 1 1 calc R U
C10 C 1.2172(6) 0.0558(6) 1.0488(6) 0.0336(13) Uani 1 1 d . .
C11 C 1.2697(8) -0.0296(7) 0.9761(6) 0.0452(17) Uani 1 1 d . .
H11A H 1.2397 -0.0344 0.8909 0.054 Uiso 1 1 calc R U
C12 C 1.3661(8) -0.1084(7) 1.0273(6) 0.0410(15) Uani 1 1 d . .
H12A H 1.4008 -0.1662 0.9772 0.049 Uiso 1 1 calc R U
C13 C 1.4102(6) -0.1010(6) 1.1521(6) 0.0327(13) Uani 1 1 d . .
C14 C 1.3622(7) -0.0156(7) 1.2268(7) 0.0394(15) Uani 1 1 d . .
H14A H 1.3944 -0.0099 1.3116 0.047 Uiso 1 1 calc R U
C15 C 1.2646(7) 0.0628(7) 1.1743(7) 0.0420(15) Uani 1 1 d . .
H15A H 1.2308 0.1210 1.2247 0.050 Uiso 1 1 calc R U
C16 C 1.5161(7) -0.2270(6) 1.3232(6) 0.0333(7) Uani 1 1 d . .
H16A H 1.4613 -0.2040 1.3784 0.040 Uiso 1 1 calc R U
C17 C 1.6053(7) -0.2392(6) 1.1589(6) 0.0364(14) Uani 1 1 d . .
H17A H 1.6244 -0.2282 1.0801 0.044 Uiso 1 1 calc R U
C18 C 1.6678(7) -0.3120(6) 1.2448(6) 0.0351(14) Uani 1 1 d . .
C19 C 0.5488(8) 0.5943(8) 0.8525(7) 0.0463(17) Uani 1 1 d . .
H19A H 0.5439 0.5979 0.9390 0.069 Uiso 1 1 calc R U
H19B H 0.4664 0.5586 0.8056 0.069 Uiso 1 1 calc R U
H19C H 0.5652 0.6786 0.8265 0.069 Uiso 1 1 calc R U
C20 C 1.7807(8) -0.3935(8) 1.2378(7) 0.0459(17) Uani 1 1 d . .
H20A H 1.7581 -0.4783 1.2586 0.069 Uiso 1 1 calc R U
H20B H 1.8575 -0.3599 1.2950 0.069 Uiso 1 1 calc R U
H20C H 1.7996 -0.3949 1.1552 0.069 Uiso 1 1 calc R U
C21 C 0.9140(5) 0.7158(6) 0.5765(5) 0.0294(12) Uani 1 1 d . .
C22 C 1.3990(5) 0.6907(6) 0.5764(6) 0.0301(12) Uani 1 1 d . .
C23 C 1.0494(5) 0.7768(5) 0.5885(5) 0.0269(11) Uani 1 1 d . .
C24 C 1.1564(5) 0.7062(5) 0.5772(5) 0.0264(11) Uani 1 1 d . .
H24A H 1.1447 0.6184 0.5637 0.032 Uiso 1 1 calc R U
C25 C 1.2814(5) 0.7649(6) 0.5860(5) 0.0279(11) Uani 1 1 d . .
C26 C 1.2971(6) 0.8954(6) 0.6058(7) 0.0392(15) Uani 1 1 d . .
H26A H 1.3813 0.9351 0.6135 0.047 Uiso 1 1 calc R U
C27 C 1.1902(7) 0.9676(6) 0.6144(8) 0.0461(18) Uani 1 1 d . .
H27A H 1.2006 1.0558 0.6232 0.055 Uiso 1 1 calc R U
C28 C 1.0677(6) 0.9068(6) 0.6096(6) 0.0345(13) Uani 1 1 d . .
H28A H 0.9960 0.9541 0.6209 0.041 Uiso 1 1 calc R U

loop_
_atom_site_aniso_label
_atom_site_aniso_U_11
_atom_site_aniso_U_22
_atom_site_aniso_U_33
_atom_site_aniso_U_23
_atom_site_aniso_U_13
_atom_site_aniso_U_12
Cd1 0.0182(3) 0.0287(3) 0.0299(3) 0.00214(19) 0.00418(19) 0.00263(18)
O1 0.028(2) 0.040(3) 0.061(3) -0.015(2) 0.015(2) -0.0069(19)
O2 0.022(2) 0.043(3) 0.060(3) -0.007(2) 0.011(2) 0.0021(18)
O3 0.036(3) 0.035(3) 0.053(3) -0.008(2) -0.001(2) 0.0131(19)
O4 0.022(2) 0.045(3) 0.050(3) 0.001(2) 0.0112(19) 0.0033(18)
N1 0.031(3) 0.039(3) 0.028(3) 0.009(2) 0.002(2) 0.007(2)
N2 0.034(3) 0.041(3) 0.037(3) 0.012(2) 0.002(2) 0.007(2)
N3 0.0304(16) 0.0374(17) 0.0323(17) 0.0092(14) 0.0023(13) 0.0103(13)
N4 0.0304(16) 0.0374(17) 0.0323(17) 0.0092(14) 0.0023(13) 0.0103(13)
C1 0.032(3) 0.043(4) 0.029(3) 0.011(3) -0.004(2) 0.007(3)
C2 0.037(3) 0.033(3) 0.034(3) 0.000(2) 0.010(3) 0.002(3)
C3 0.041(4) 0.046(4) 0.033(3) 0.008(3) 0.010(3) 0.006(3)
C4 0.038(3) 0.029(3) 0.041(4) 0.008(3) 0.002(3) 0.002(3)
C5 0.037(3) 0.055(4) 0.032(3) 0.005(3) -0.005(3) 0.011(3)
C6 0.046(4) 0.038(4) 0.038(4) -0.004(3) 0.005(3) 0.013(3)
C7 0.031(3) 0.037(3) 0.035(3) 0.007(3) 0.002(3) -0.001(2)
C8 0.059(5) 0.047(4) 0.030(3) 0.001(3) -0.007(3) 0.014(3)
C9 0.061(5) 0.043(4) 0.043(4) -0.001(3) 0.008(4) 0.015(3)
C10 0.034(3) 0.035(3) 0.030(3) 0.004(2) 0.001(2) 0.000(2)
C11 0.060(5) 0.048(4) 0.029(3) 0.009(3) 0.008(3) 0.014(3)
C12 0.055(4) 0.036(3) 0.032(3) 0.003(3) 0.007(3) 0.011(3)
C13 0.031(3) 0.033(3) 0.033(3) 0.006(2) 0.001(2) 0.004(2)
C14 0.034(3) 0.047(4) 0.035(3) 0.001(3) -0.002(3) 0.010(3)
C15 0.041(4) 0.046(4) 0.036(3) -0.001(3) -0.001(3) 0.009(3)
C16 0.0304(16) 0.0374(17) 0.0323(17) 0.0092(14) 0.0023(13) 0.0103(13)
C17 0.038(3) 0.039(3) 0.034(3) 0.005(3) 0.012(3) 0.005(3)
C18 0.036(3) 0.032(3) 0.039(3) 0.002(3) 0.009(3) -0.001(2)
C19 0.052(4) 0.047(4) 0.045(4) 0.004(3) 0.020(3) 0.010(3)
C20 0.042(4) 0.050(4) 0.048(4) 0.004(3) 0.014(3) 0.014(3)
C21 0.016(3) 0.044(3) 0.028(3) 0.005(2) -0.001(2) 0.003(2)
C22 0.020(3) 0.040(3) 0.033(3) 0.003(2) 0.008(2) 0.009(2)
C23 0.020(3) 0.031(3) 0.030(3) -0.005(2) 0.008(2) 0.001(2)
C24 0.021(3) 0.027(3) 0.031(3) 0.000(2) 0.004(2) 0.004(2)
C25 0.020(3) 0.034(3) 0.030(3) -0.002(2) 0.006(2) 0.000(2)
C26 0.018(3) 0.032(3) 0.068(5) -0.004(3) 0.011(3) -0.001(2)
C27 0.035(4) 0.027(3) 0.077(6) -0.017(3) 0.018(3) -0.002(3)
C28 0.021(3) 0.037(3) 0.041(3) 0.000(3) -0.005(2) 0.010(2)

loop_
_atom_type_symbol
_atom_type_description
_atom_type_scat_dispersion_real
_atom_type_scat_dispersion_imag
_atom_type_scat_source
C C 0.0033 0.0016 'International Tables Vol C Tables 4.2.6.8 and 6.1.1.4'
H H 0.0000 0.0000 'International Tables Vol C Tables 4.2.6.8 and 6.1.1.4'
N N 0.0061 0.0033 'International Tables Vol C Tables 4.2.6.8 and 6.1.1.4'
O O 0.0106 0.0060 'International Tables Vol C Tables 4.2.6.8 and 6.1.1.4'
Cd Cd -0.8075 1.2024 'International Tables Vol C Tables 4.2.6.8 and 6.1.1.4'

loop_
_geom_angle_atom_site_label_1
_geom_angle_atom_site_label_2
_geom_angle_atom_site_label_3
_geom_angle
_geom_angle_site_symmetry_1
_geom_angle_site_symmetry_3
O4 Cd1 O3 125.10(17) 1_455 2_766
O4 Cd1 N1 100.39(19) 1_455 .
O3 Cd1 N1 86.9(2) 2_766 .
O4 Cd1 O2 89.58(16) 1_455 .
O3 Cd1 O2 144.32(17) 2_766 .
N1 Cd1 O2 95.4(2) . .
O4 Cd1 N4 85.14(19) 1_455 1_464
O3 Cd1 N4 84.8(2) 2_766 1_464
N1 Cd1 N4 171.61(19) . 1_464
O2 Cd1 N4 90.9(2) . 1_464
O4 Cd1 O1 144.20(17) 1_455 .
O3 Cd1 O1 90.47(18) 2_766 .
N1 Cd1 O1 83.9(2) . .
O2 Cd1 O1 54.62(16) . .
N4 Cd1 O1 95.3(2) 1_464 .
O4 Cd1 C21 116.86(18) 1_455 .
O3 Cd1 C21 117.42(18) 2_766 .
N1 Cd1 C21 90.39(19) . .
O2 Cd1 C21 27.28(18) . .
N4 Cd1 C21 92.72(19) 1_464 .
O1 Cd1 C21 27.37(18) . .
C21 O1 Cd1 89.6(4) . .
C21 O2 Cd1 93.4(4) . .
C22 O3 Cd1 163.1(5) . 2_766
C22 O4 Cd1 108.8(4) . 1_655
C1 N1 C2 106.8(5) . .
C1 N1 Cd1 119.1(4) . .
C2 N1 Cd1 134.1(5) . .
C1 N2 C3 107.1(6) . .
C1 N2 C4 126.3(6) . .
C3 N2 C4 126.5(6) . .
C16 N3 C17 106.0(5) . .
C16 N3 C13 125.4(6) . .
C17 N3 C13 128.5(5) . .
C16 N4 C18 107.3(6) . .
C16 N4 Cd1 119.4(5) . 1_646
C18 N4 Cd1 132.9(4) . 1_646
N1 C1 N2 110.7(6) . .
N1 C1 H1A 124.6 . .
N2 C1 H1A 124.6 . .
C3 C2 N1 108.8(6) . .
C3 C2 C19 128.5(7) . .
N1 C2 C19 122.6(6) . .
C2 C3 N2 106.6(6) . .
C2 C3 H3A 126.7 . .
N2 C3 H3A 126.7 . .
C5 C4 C9 119.9(6) . .
C5 C4 N2 121.0(6) . .
C9 C4 N2 119.1(7) . .
C4 C5 C6 120.3(6) . .
C4 C5 H5A 119.8 . .
C6 C5 H5A 119.8 . .
C7 C6 C5 121.4(7) . .
C7 C6 H6A 119.3 . .
C5 C6 H6A 119.3 . .
C6 C7 C8 117.3(6) . .
C6 C7 C10 122.0(6) . .
C8 C7 C10 120.7(6) . .
C9 C8 C7 120.8(7) . .
C9 C8 H8A 119.6 . .
C7 C8 H8A 119.6 . .
C4 C9 C8 120.3(7) . .
C4 C9 H9A 119.9 . .
C8 C9 H9A 119.9 . .
C11 C10 C15 118.5(6) . .
C11 C10 C7 121.9(6) . .
C15 C10 C7 119.6(6) . .
C10 C11 C12 121.0(6) . .
C10 C11 H11A 119.5 . .
C12 C11 H11A 119.5 . .
C13 C12 C11 119.4(6) . .
C13 C12 H12A 120.3 . .
C11 C12 H12A 120.3 . .
C12 C13 C14 121.1(6) . .
C12 C13 N3 120.9(6) . .
C14 C13 N3 117.9(6) . .
C13 C14 C15 118.9(6) . .
C13 C14 H14A 120.5 . .
C15 C14 H14A 120.5 . .
C10 C15 C14 121.0(7) . .
C10 C15 H15A 119.5 . .
C14 C15 H15A 119.5 . .
N4 C16 N3 111.4(6) . .
N4 C16 H16A 124.3 . .
N3 C16 H16A 124.3 . .
C18 C17 N3 106.8(6) . .
C18 C17 H17A 126.6 . .
N3 C17 H17A 126.6 . .
C17 C18 N4 108.6(6) . .
C17 C18 C20 128.8(6) . .
N4 C18 C20 122.7(6) . .
C2 C19 H19A 109.5 . .
C2 C19 H19B 109.5 . .
H19A C19 H19B 109.5 . .
C2 C19 H19C 109.5 . .
H19A C19 H19C 109.5 . .
H19B C19 H19C 109.5 . .
C18 C20 H20A 109.5 . .
C18 C20 H20B 109.5 . .
H20A C20 H20B 109.5 . .
C18 C20 H20C 109.5 . .
H20A C20 H20C 109.5 . .
H20B C20 H20C 109.5 . .
O2 C21 O1 122.2(6) . .
O2 C21 C23 118.0(6) . .
O1 C21 C23 119.7(5) . .
O2 C21 Cd1 59.3(3) . .
O1 C21 Cd1 63.0(3) . .
C23 C21 Cd1 175.6(4) . .
O3 C22 O4 123.1(5) . .
O3 C22 C25 119.7(5) . .
O4 C22 C25 117.2(6) . .
C24 C23 C28 119.5(5) . .
C24 C23 C21 121.1(5) . .
C28 C23 C21 119.4(5) . .
C23 C24 C25 120.4(5) . .
C23 C24 H24A 119.8 . .
C25 C24 H24A 119.8 . .
C26 C25 C24 119.1(5) . .
C26 C25 C22 119.4(5) . .
C24 C25 C22 121.5(5) . .
C27 C26 C25 121.0(6) . .
C27 C26 H26A 119.5 . .
C25 C26 H26A 119.5 . .
C28 C27 C26 118.8(6) . .
C28 C27 H27A 120.6 . .
C26 C27 H27A 120.6 . .
C27 C28 C23 121.0(6) . .
C27 C28 H28A 119.5 . .
C23 C28 H28A 119.5 . .

loop_
_geom_bond_atom_site_label_1
_geom_bond_atom_site_label_2
_geom_bond_distance
_geom_bond_site_symmetry_2
Cd1 O4 2.272(4) 1_455
Cd1 O3 2.287(5) 2_766
Cd1 N1 2.323(5) .
Cd1 O2 2.348(5) .
Cd1 N4 2.350(5) 1_464
Cd1 O1 2.428(5) .
Cd1 C21 2.726(6) .
O1 C21 1.253(8) .
O2 C21 1.251(8) .
O3 C22 1.253(8) .
O3 Cd1 2.287(5) 2_766
O4 C22 1.260(8) .
O4 Cd1 2.272(4) 1_655
N1 C1 1.315(8) .
N1 C2 1.376(8) .
N2 C1 1.361(8) .
N2 C3 1.369(9) .
N2 C4 1.435(8) .
N3 C16 1.356(8) .
N3 C17 1.384(8) .
N3 C13 1.444(8) .
N4 C16 1.287(8) .
N4 C18 1.377(9) .
N4 Cd1 2.350(5) 1_646
C1 H1A 0.9400 .
C2 C3 1.367(10) .
C2 C19 1.497(10) .
C3 H3A 0.9400 .
C4 C5 1.359(10) .
C4 C9 1.381(11) .
C5 C6 1.391(9) .
C5 H5A 0.9400 .
C6 C7 1.385(10) .
C6 H6A 0.9400 .
C7 C8 1.406(10) .
C7 C10 1.500(9) .
C8 C9 1.382(11) .
C8 H8A 0.9400 .
C9 H9A 0.9400 .
C10 C11 1.386(10) .
C10 C15 1.389(9) .
C11 C12 1.391(10) .
C11 H11A 0.9400 .
C12 C13 1.376(9) .
C12 H12A 0.9400 .
C13 C14 1.376(9) .
C14 C15 1.401(9) .
C14 H14A 0.9400 .
C15 H15A 0.9400 .
C16 H16A 0.9400 .
C17 C18 1.346(9) .
C17 H17A 0.9400 .
C18 C20 1.500(9) .
C19 H19A 0.9700 .
C19 H19B 0.9700 .
C19 H19C 0.9700 .
C20 H20A 0.9700 .
C20 H20B 0.9700 .
C20 H20C 0.9700 .
C21 C23 1.500(8) .
C22 C25 1.500(8) .
C23 C24 1.389(8) .
C23 C28 1.393(9) .
C24 C25 1.397(8) .
C24 H24A 0.9400 .
C25 C26 1.396(9) .
C26 C27 1.393(9) .
C26 H26A 0.9400 .
C27 C28 1.389(9) .
C27 H27A 0.9400 .
C28 H28A 0.9400 .

loop_
_geom_torsion_atom_site_label_1
_geom_torsion_atom_site_label_2
_geom_torsion_atom_site_label_3
_geom_torsion_atom_site_label_4
_geom_torsion
_geom_torsion_site_symmetry_1
C2 N1 C1 N2 -1.0(8) .
Cd1 N1 C1 N2 179.4(4) .
C3 N2 C1 N1 -0.3(8) .
C4 N2 C1 N1 -175.8(6) .
C1 N1 C2 C3 1.9(8) .
Cd1 N1 C2 C3 -178.6(5) .
C1 N1 C2 C19 179.0(7) .
Cd1 N1 C2 C19 -1.4(11) .
N1 C2 C3 N2 -2.0(8) .
C19 C2 C3 N2 -179.0(7) .
C1 N2 C3 C2 1.4(8) .
C4 N2 C3 C2 177.0(6) .
C1 N2 C4 C5 -44.0(10) .
C3 N2 C4 C5 141.2(8) .
C1 N2 C4 C9 135.6(8) .
C3 N2 C4 C9 -39.1(11) .
C9 C4 C5 C6 -0.2(11) .
N2 C4 C5 C6 179.4(7) .
C4 C5 C6 C7 -0.2(12) .
C5 C6 C7 C8 0.6(11) .
C5 C6 C7 C10 -179.9(7) .
C6 C7 C8 C9 -0.7(12) .
C10 C7 C8 C9 179.9(8) .
C5 C4 C9 C8 0.2(12) .
N2 C4 C9 C8 -179.5(7) .
C7 C8 C9 C4 0.3(13) .
C6 C7 C10 C11 12.1(11) .
C8 C7 C10 C11 -168.4(7) .
C6 C7 C10 C15 -168.5(6) .
C8 C7 C10 C15 11.0(10) .
C15 C10 C11 C12 1.1(11) .
C7 C10 C11 C12 -179.5(7) .
C10 C11 C12 C13 -0.2(12) .
C11 C12 C13 C14 -1.1(11) .
C11 C12 C13 N3 178.2(7) .
C16 N3 C13 C12 -148.3(7) .
C17 N3 C13 C12 28.6(10) .
C16 N3 C13 C14 31.1(10) .
C17 N3 C13 C14 -152.0(7) .
C12 C13 C14 C15 1.5(11) .
N3 C13 C14 C15 -177.9(6) .
C11 C10 C15 C14 -0.8(11) .
C7 C10 C15 C14 179.8(7) .
C13 C14 C15 C10 -0.5(11) .
C18 N4 C16 N3 0.8(8) .
Cd1 N4 C16 N3 174.5(4) 1_646
C17 N3 C16 N4 -0.3(8) .
C13 N3 C16 N4 177.1(6) .
C16 N3 C17 C18 -0.2(8) .
C13 N3 C17 C18 -177.6(6) .
N3 C17 C18 N4 0.7(8) .
N3 C17 C18 C20 179.4(7) .
C16 N4 C18 C17 -0.9(8) .
Cd1 N4 C18 C17 -173.5(5) 1_646
C16 N4 C18 C20 -179.8(7) .
Cd1 N4 C18 C20 7.7(10) 1_646
Cd1 O2 C21 O1 -3.2(7) .
Cd1 O2 C21 C23 176.0(5) .
Cd1 O1 C21 O2 3.0(7) .
Cd1 O1 C21 C23 -176.1(5) .
Cd1 O3 C22 O4 -101.8(15) 2_766
Cd1 O3 C22 C25 78.4(16) 2_766
Cd1 O4 C22 O3 8.6(8) 1_655
Cd1 O4 C22 C25 -171.6(4) 1_655
O2 C21 C23 C24 171.6(6) .
O1 C21 C23 C24 -9.2(9) .
O2 C21 C23 C28 -9.3(9) .
O1 C21 C23 C28 169.9(6) .
C28 C23 C24 C25 -0.5(9) .
C21 C23 C24 C25 178.6(5) .
C23 C24 C25 C26 -0.2(9) .
C23 C24 C25 C22 178.9(5) .
O3 C22 C25 C26 -177.3(7) .
O4 C22 C25 C26 2.9(9) .
O3 C22 C25 C24 3.7(9) .
O4 C22 C25 C24 -176.1(6) .
C24 C25 C26 C27 -1.4(11) .
C22 C25 C26 C27 179.6(7) .
C25 C26 C27 C28 3.6(13) .
C26 C27 C28 C23 -4.3(12) .
C24 C23 C28 C27 2.8(10) .
C21 C23 C28 C27 -176.3(7) .
